data_4133647
loop_
_publ_author_name
'Liu, Xiaojuan'
'Xiang, Li'
'Louyriac, Elisa'
'Maron, Laurent'
'Leng, Xuebing'
'Chen, Yaofeng'

_publ_section_title
;
 Divalent Ytterbium Complex-Catalyzed Homo- and Cross-Coupling of Primary
 Arylsilanes.
;
_journal_issue 1
_journal_name_full 'Journal of the American Chemical Society'
_journal_page_first 138
_journal_page_last 142
_journal_paper_doi 10.1021/jacs.8b12138
_journal_volume 141
_journal_year 2019
_chemical_formula_moiety 'C28 H52 N4 Si Yb'
_chemical_formula_sum 'C28 H52 N4 Si Yb'
_chemical_formula_weight 645.86
_space_group_crystal_system orthorhombic
_space_group_IT_number 61
_space_group_name_Hall '-P 2ac 2ab'
_space_group_name_H-M_alt 'P b c a'
_atom_sites_solution_hydrogens geom
_atom_sites_solution_primary dual
_audit_creation_date 2018-12-12
_audit_creation_method
;
Olex2 1.2
(compiled 2018.05.29 svn.r3508 for OlexSys, GUI svn.r5506)
;
_cell_angle_alpha 90
_cell_angle_beta 90
_cell_angle_gamma 90
_cell_formula_units_Z 8
_cell_length_a 14.361(3)
_cell_length_b 20.959(4)
_cell_length_c 21.535(4)
_cell_measurement_reflns_used 4351
_cell_measurement_temperature 296(2)
_cell_measurement_theta_max 20.204
_cell_measurement_theta_min 2.162
_cell_volume 6482(2)
_computing_cell_refinement 'SAINT v7.68A (Bruker, 2009)'
_computing_data_reduction 'SAINT v7.68A (Bruker, 2009)'
_computing_molecular_graphics 'Olex2 (Dolomanov et al., 2009)'
_computing_publication_material 'Olex2 (Dolomanov et al., 2009)'
_computing_structure_refinement 'ShelXL (Sheldrick, 2015)'
_computing_structure_solution 'ShelXT (Sheldrick, 2015)'
_diffrn_ambient_temperature 296
_diffrn_measured_fraction_theta_full 1.000
_diffrn_measured_fraction_theta_max 0.995
_diffrn_measurement_device_type 'Bruker APEX-II CCD'
_diffrn_measurement_method '\f and \w scans'
_diffrn_radiation_monochromator graphite
_diffrn_radiation_type MoK\a
_diffrn_radiation_wavelength 0.71073
_diffrn_reflns_av_R_equivalents 0.0920
_diffrn_reflns_av_unetI/netI 0.0607
_diffrn_reflns_Laue_measured_fraction_full 1.000
_diffrn_reflns_Laue_measured_fraction_max 0.995
_diffrn_reflns_limit_h_max 18
_diffrn_reflns_limit_h_min -18
_diffrn_reflns_limit_k_max 27
_diffrn_reflns_limit_k_min -26
_diffrn_reflns_limit_l_max 27
_diffrn_reflns_limit_l_min -25
_diffrn_reflns_number 47025
_diffrn_reflns_point_group_measured_fraction_full 1.000
_diffrn_reflns_point_group_measured_fraction_max 0.995
_diffrn_reflns_theta_full 25.242
_diffrn_reflns_theta_max 27.544
_diffrn_reflns_theta_min 1.891
_diffrn_standards_number 0
_exptl_absorpt_coefficient_mu 2.943
_exptl_absorpt_correction_T_max 0.7456
_exptl_absorpt_correction_T_min 0.6519
_exptl_absorpt_correction_type multi-scan
_exptl_absorpt_process_details
'SADABS-2008/1 (Bruker,2008) was used for absorption correction. wR2(int) was 0.0720 before and 0.0521 after correction. The Ratio of minimum to maximum transmission is 0.8743. The \l/2 correction factor is 0.0015.'
_exptl_crystal_colour black
_exptl_crystal_density_diffrn 1.324
_exptl_crystal_description block
_exptl_crystal_F_000 2656
_exptl_crystal_size_max 0.12
_exptl_crystal_size_mid 0.1
_exptl_crystal_size_min 0.05
_refine_diff_density_max 0.747
_refine_diff_density_min -0.678
_refine_diff_density_rms 0.087
_refine_ls_extinction_method none
_refine_ls_goodness_of_fit_ref 0.982
_refine_ls_hydrogen_treatment constr
_refine_ls_matrix_type full
_refine_ls_number_parameters 319
_refine_ls_number_reflns 7440
_refine_ls_number_restraints 20
_refine_ls_restrained_S_all 1.002
_refine_ls_R_factor_all 0.0992
_refine_ls_R_factor_gt 0.0375
_refine_ls_shift/su_max 0.011
_refine_ls_shift/su_mean 0.001
_refine_ls_structure_factor_coef Fsqd
_refine_ls_weighting_details 'w=1/[\s^2^(Fo^2^)+(0.0254P)^2^+4.8735P] where P=(Fo^2^+2Fc^2^)/3'
_refine_ls_weighting_scheme calc
_refine_ls_wR_factor_gt 0.0654
_refine_ls_wR_factor_ref 0.0832
_reflns_Friedel_coverage 0.000
_reflns_number_gt 4041
_reflns_number_total 7440
_reflns_threshold_expression 'I > 2\s(I)'
_cod_data_source_file ja8b12138_si_002.cif
_cod_data_source_block mo_dm18077_0m
_cod_database_code 4133647
_shelx_shelxl_version_number 2017/1
_shelx_space_group_comment
;
The symmetry employed for this shelxl refinement is uniquely defined
by the following loop, which should always be used as a source of
symmetry information in preference to the above space-group names.
They are only intended as comments.
;
_shelx_estimated_absorpt_t_max 0.867
_shelx_estimated_absorpt_t_min 0.719
_olex2_refinement_description
;
1. Fixed Uiso
 At 1.2 times of:
  All C(H) groups, All C(H,H) groups
 At 1.5 times of:
  All C(H,H,H) groups
2. Restrained distances
 C8-C9
 1.53 with sigma of 0.02
3. Rigid bond restraints
 C8, C9
 with sigma for 1-2 distances of 0.005 and sigma for 1-3 distances of 0.005
4. Uiso/Uaniso restraints and constraints
N4 \\sim C9 \\sim C8 \\sim N3: within 2A with sigma of 0.01 and sigma for
terminal atoms of 0.02
5.a Ternary CH refined with riding coordinates:
 C19(H19), C22(H22)
5.b Secondary CH2 refined with riding coordinates:
 C6(H6A,H6B), C7(H7A,H7B), C8(H8A,H8B), C9(H9A,H9B), C25(H25A,H25B)
5.c Aromatic/amide H refined with riding coordinates:
 C3(H3), C15(H15), C16(H16), C17(H17)
5.d Idealised Me refined as rotating group:
 C1(H1A,H1B,H1C), C5(H5A,H5B,H5C), C10(H10A,H10B,H10C), C11(H11A,H11B,H11C),
 C12(H12A,H12B,H12C), C20(H20A,H20B,H20C), C21(H21A,H21B,H21C), C23(H23A,H23B,
 H23C), C24(H24A,H24B,H24C), C26(H26A,H26B,H26C), C27(H27A,H27B,H27C), C28(H28A,
 H28B,H28C)
;
_olex2_submission_special_instructions 'No special instructions were received'

loop_
_space_group_symop_operation_xyz
'x, y, z'
'-x+1/2, -y, z+1/2'
'-x, y+1/2, -z+1/2'
'x+1/2, -y+1/2, -z'
'-x, -y, -z'
'x-1/2, y, -z-1/2'
'x, -y-1/2, z-1/2'
'-x-1/2, y-1/2, z'

loop_
_atom_site_label
_atom_site_type_symbol
_atom_site_fract_x
_atom_site_fract_y
_atom_site_fract_z
_atom_site_U_iso_or_equiv
_atom_site_adp_type
_atom_site_occupancy
_atom_site_site_symmetry_order
_atom_site_calc_flag
_atom_site_refinement_flags_posn
_atom_site_refinement_flags_adp
Yb1 Yb 0.66287(2) 0.40980(2) 0.60219(2) 0.04879(8) Uani 1 1 d . .
Si1 Si 0.77289(12) 0.44393(9) 0.44930(7) 0.0683(5) Uani 1 1 d . .
N1 N 0.7510(3) 0.32046(18) 0.64007(18) 0.0491(10) Uani 1 1 d . .
N2 N 0.7893(4) 0.4593(2) 0.6536(2) 0.0689(13) Uani 1 1 d . .
N3 N 0.6075(4) 0.5197(2) 0.6421(3) 0.0809(15) Uani 1 1 d . U
N4 N 0.4935(3) 0.4012(2) 0.6400(2) 0.0744(13) Uani 1 1 d . U
C1 C 0.8940(4) 0.2561(3) 0.6502(3) 0.089(2) Uani 1 1 d . .
H1A H 0.849405 0.222130 0.653352 0.133 Uiso 1 1 calc GR .
H1B H 0.931377 0.257287 0.687123 0.133 Uiso 1 1 calc GR .
H1C H 0.933278 0.248995 0.614786 0.133 Uiso 1 1 calc GR .
C2 C 0.8431(4) 0.3194(3) 0.6427(2) 0.0593(14) Uani 1 1 d . .
C3 C 0.8991(4) 0.3735(3) 0.6396(3) 0.0677(16) Uani 1 1 d . .
H3 H 0.961676 0.365872 0.631191 0.081 Uiso 1 1 calc R .
C4 C 0.8750(5) 0.4381(4) 0.6472(3) 0.0686(18) Uani 1 1 d . .
C5 C 0.9579(5) 0.4844(3) 0.6481(3) 0.104(2) Uani 1 1 d . .
H5A H 0.952717 0.513630 0.613977 0.156 Uiso 1 1 calc GR .
H5B H 1.014897 0.460733 0.644466 0.156 Uiso 1 1 calc GR .
H5C H 0.957967 0.507753 0.686464 0.156 Uiso 1 1 calc GR .
C6 C 0.7733(6) 0.5264(3) 0.6725(3) 0.101(2) Uani 1 1 d . .
H6A H 0.788467 0.554724 0.638299 0.121 Uiso 1 1 calc R .
H6B H 0.813307 0.537038 0.707258 0.121 Uiso 1 1 calc R .
C7 C 0.6718(6) 0.5353(3) 0.6909(3) 0.104(2) Uani 1 1 d . .
H7A H 0.658578 0.508698 0.726666 0.125 Uiso 1 1 calc R .
H7B H 0.662167 0.579381 0.703099 0.125 Uiso 1 1 calc R .
C8 C 0.5093(6) 0.5142(4) 0.6645(4) 0.120(2) Uani 1 1 d D U
H8A H 0.502945 0.540818 0.701157 0.144 Uiso 1 1 calc R .
H8B H 0.468831 0.531977 0.632846 0.144 Uiso 1 1 calc R .
C9 C 0.4769(6) 0.4544(4) 0.6790(4) 0.136(3) Uani 1 1 d D U
H9A H 0.409951 0.457962 0.683884 0.164 Uiso 1 1 calc R .
H9B H 0.501868 0.443764 0.719589 0.164 Uiso 1 1 calc R .
C10 C 0.4757(5) 0.3487(4) 0.6823(4) 0.159(4) Uani 1 1 d . .
H10A H 0.475704 0.309275 0.659678 0.239 Uiso 1 1 calc GR .
H10B H 0.416108 0.354671 0.701725 0.239 Uiso 1 1 calc GR .
H10C H 0.523327 0.347587 0.713534 0.239 Uiso 1 1 calc GR .
C11 C 0.4337(5) 0.3967(5) 0.5881(4) 0.146(4) Uani 1 1 d . .
H11A H 0.445682 0.431639 0.560301 0.219 Uiso 1 1 calc GR .
H11B H 0.370094 0.398466 0.601727 0.219 Uiso 1 1 calc GR .
H11C H 0.444573 0.357150 0.566863 0.219 Uiso 1 1 calc GR .
C12 C 0.6095(6) 0.5683(3) 0.5931(3) 0.102(2) Uani 1 1 d . .
H12A H 0.671833 0.572459 0.577453 0.153 Uiso 1 1 calc GR .
H12B H 0.589310 0.608447 0.609764 0.153 Uiso 1 1 calc GR .
H12C H 0.568716 0.555816 0.559894 0.153 Uiso 1 1 calc GR .
C13 C 0.6959(3) 0.2664(2) 0.6542(3) 0.0528(13) Uani 1 1 d . .
C14 C 0.6475(4) 0.2349(3) 0.6059(3) 0.0687(16) Uani 1 1 d . .
C15 C 0.5841(5) 0.1874(3) 0.6216(4) 0.089(2) Uani 1 1 d . .
H15 H 0.553016 0.165903 0.590069 0.107 Uiso 1 1 calc R .
C16 C 0.5660(5) 0.1713(3) 0.6821(4) 0.097(2) Uani 1 1 d . .
H16 H 0.521358 0.140640 0.691411 0.117 Uiso 1 1 calc R .
C17 C 0.6152(4) 0.2015(3) 0.7293(3) 0.0808(19) Uani 1 1 d . .
H17 H 0.604190 0.189806 0.770341 0.097 Uiso 1 1 calc R .
C18 C 0.6803(4) 0.2485(2) 0.7167(3) 0.0587(15) Uani 1 1 d . .
C19 C 0.7328(4) 0.2804(3) 0.7693(3) 0.0664(16) Uani 1 1 d . .
H19 H 0.787792 0.300772 0.751114 0.080 Uiso 1 1 calc R .
C20 C 0.7674(6) 0.2338(4) 0.8183(3) 0.138(3) Uani 1 1 d . .
H20A H 0.715421 0.217267 0.841213 0.208 Uiso 1 1 calc GR .
H20B H 0.809079 0.255359 0.846109 0.208 Uiso 1 1 calc GR .
H20C H 0.799681 0.199249 0.798382 0.208 Uiso 1 1 calc GR .
C21 C 0.6762(5) 0.3324(4) 0.7994(4) 0.133(3) Uani 1 1 d . .
H21A H 0.656634 0.362450 0.768350 0.200 Uiso 1 1 calc GR .
H21B H 0.713330 0.353841 0.829991 0.200 Uiso 1 1 calc GR .
H21C H 0.622381 0.314063 0.818945 0.200 Uiso 1 1 calc GR .
C22 C 0.6672(5) 0.2495(3) 0.5380(3) 0.0770(18) Uani 1 1 d . .
H22 H 0.690557 0.293440 0.536360 0.092 Uiso 1 1 calc R .
C23 C 0.5807(6) 0.2474(4) 0.4976(4) 0.142(3) Uani 1 1 d . .
H23A H 0.559284 0.204181 0.494258 0.213 Uiso 1 1 calc GR .
H23B H 0.595234 0.263571 0.457061 0.213 Uiso 1 1 calc GR .
H23C H 0.532826 0.273209 0.516047 0.213 Uiso 1 1 calc GR .
C24 C 0.7438(6) 0.2073(4) 0.5127(3) 0.136(3) Uani 1 1 d . .
H24A H 0.797451 0.210211 0.539143 0.204 Uiso 1 1 calc GR .
H24B H 0.759954 0.220944 0.471579 0.204 Uiso 1 1 calc GR .
H24C H 0.722473 0.163883 0.511460 0.204 Uiso 1 1 calc GR .
C25 C 0.6620(4) 0.4292(3) 0.4877(2) 0.0673(15) Uani 1 1 d . .
H25A H 0.633470 0.392445 0.467958 0.081 Uiso 1 1 calc R .
H25B H 0.621908 0.465503 0.479703 0.081 Uiso 1 1 calc R .
C26 C 0.8563(5) 0.3768(4) 0.4630(3) 0.110(3) Uani 1 1 d . .
H26A H 0.866706 0.371953 0.506745 0.166 Uiso 1 1 calc GR .
H26B H 0.914241 0.385893 0.442632 0.166 Uiso 1 1 calc GR .
H26C H 0.830610 0.337986 0.446519 0.166 Uiso 1 1 calc GR .
C27 C 0.8274(5) 0.5195(3) 0.4805(3) 0.114(3) Uani 1 1 d . .
H27A H 0.789364 0.555448 0.469415 0.171 Uiso 1 1 calc GR .
H27B H 0.888422 0.524699 0.463087 0.171 Uiso 1 1 calc GR .
H27C H 0.831962 0.516843 0.524920 0.171 Uiso 1 1 calc GR .
C28 C 0.7716(5) 0.4544(3) 0.3623(3) 0.090(2) Uani 1 1 d . .
H28A H 0.731857 0.422760 0.344024 0.135 Uiso 1 1 calc GR .
H28B H 0.833658 0.449647 0.346427 0.135 Uiso 1 1 calc GR .
H28C H 0.748644 0.496177 0.352301 0.135 Uiso 1 1 calc GR .

loop_
_atom_site_aniso_label
_atom_site_aniso_U_11
_atom_site_aniso_U_22
_atom_site_aniso_U_33
_atom_site_aniso_U_23
_atom_site_aniso_U_13
_atom_site_aniso_U_12
Yb1 0.05392(13) 0.05006(12) 0.04241(12) 0.00365(12) 0.00125(12) -0.00026(13)
Si1 0.0765(11) 0.0807(11) 0.0475(9) 0.0024(9) 0.0095(8) 0.0141(10)
N1 0.053(3) 0.045(2) 0.049(3) 0.0047(19) -0.007(2) -0.004(2)
N2 0.087(4) 0.061(3) 0.059(3) 0.001(2) -0.008(3) -0.017(3)
N3 0.115(4) 0.059(3) 0.069(3) 0.001(3) 0.026(3) 0.003(3)
N4 0.059(3) 0.079(3) 0.085(3) 0.008(3) 0.014(3) 0.011(3)
C1 0.076(4) 0.085(5) 0.105(5) -0.002(4) 0.003(4) 0.017(4)
C2 0.059(4) 0.072(4) 0.046(3) 0.001(3) -0.002(3) 0.002(4)
C3 0.048(3) 0.094(5) 0.061(4) 0.013(4) 0.003(3) -0.014(4)
C4 0.073(4) 0.086(5) 0.046(4) 0.010(3) -0.011(3) -0.035(4)
C5 0.112(5) 0.113(6) 0.087(5) 0.015(4) -0.023(4) -0.059(5)
C6 0.147(7) 0.059(4) 0.096(6) -0.009(4) -0.049(5) -0.024(5)
C7 0.163(8) 0.078(5) 0.072(5) -0.017(4) -0.004(6) 0.021(5)
C8 0.137(5) 0.101(4) 0.122(5) 0.008(4) 0.062(4) 0.033(4)
C9 0.113(5) 0.133(5) 0.163(6) -0.010(5) 0.051(5) -0.001(5)
C10 0.072(5) 0.224(10) 0.181(9) 0.140(8) 0.030(5) 0.017(6)
C11 0.084(5) 0.251(12) 0.104(7) 0.042(7) -0.029(5) -0.014(6)
C12 0.144(7) 0.070(4) 0.093(6) 0.003(4) 0.007(5) 0.003(4)
C13 0.048(3) 0.046(3) 0.064(4) 0.003(3) -0.013(3) 0.001(2)
C14 0.079(4) 0.053(3) 0.074(4) -0.001(3) -0.022(4) -0.001(3)
C15 0.095(5) 0.071(4) 0.101(6) -0.001(4) -0.033(4) -0.030(4)
C16 0.084(5) 0.066(4) 0.142(8) 0.008(5) -0.010(5) -0.028(4)
C17 0.080(4) 0.068(4) 0.094(5) 0.021(4) 0.006(4) -0.007(4)
C18 0.059(4) 0.050(3) 0.067(4) 0.013(3) -0.004(3) -0.002(3)
C19 0.071(4) 0.069(4) 0.059(4) 0.012(3) -0.005(3) -0.009(3)
C20 0.175(8) 0.134(7) 0.106(6) 0.051(5) -0.070(6) -0.038(6)
C21 0.098(6) 0.164(8) 0.138(7) -0.075(7) -0.016(5) 0.009(6)
C22 0.099(5) 0.067(4) 0.065(4) -0.010(3) -0.024(4) 0.005(4)
C23 0.159(8) 0.163(8) 0.105(6) 0.006(6) -0.065(6) -0.018(7)
C24 0.196(9) 0.126(7) 0.087(6) -0.019(5) 0.010(6) 0.063(7)
C25 0.075(4) 0.076(4) 0.051(3) 0.009(3) 0.000(3) 0.008(3)
C26 0.099(5) 0.148(7) 0.085(5) 0.012(5) 0.015(4) 0.054(5)
C27 0.126(6) 0.125(6) 0.091(5) -0.030(5) 0.027(5) -0.036(5)
C28 0.102(5) 0.115(5) 0.053(4) 0.006(4) 0.013(4) 0.016(4)

loop_
_atom_type_symbol
_atom_type_description
_atom_type_scat_dispersion_real
_atom_type_scat_dispersion_imag
_atom_type_scat_source
C C 0.0033 0.0016 'International Tables Vol C Tables 4.2.6.8 and 6.1.1.4'
H H 0.0000 0.0000 'International Tables Vol C Tables 4.2.6.8 and 6.1.1.4'
N N 0.0061 0.0033 'International Tables Vol C Tables 4.2.6.8 and 6.1.1.4'
Si Si 0.0817 0.0704 'International Tables Vol C Tables 4.2.6.8 and 6.1.1.4'
Yb Yb -0.3850 5.5486 'International Tables Vol C Tables 4.2.6.8 and 6.1.1.4'

loop_
_geom_angle_atom_site_label_1
_geom_angle_atom_site_label_2
_geom_angle_atom_site_label_3
_geom_angle
N1 Yb1 N3 138.09(16)
N1 Yb1 N4 109.63(15)
N1 Yb1 C25 117.66(16)
N2 Yb1 N1 77.22(16)
N2 Yb1 N3 71.93(19)
N2 Yb1 N4 127.49(18)
N2 Yb1 C25 113.23(17)
N4 Yb1 N3 70.50(17)
C25 Yb1 N3 100.46(18)
C25 Yb1 N4 108.60(17)
C25 Si1 C26 111.1(3)
C25 Si1 C27 110.0(3)
C25 Si1 C28 117.5(3)
C26 Si1 C27 108.0(4)
C26 Si1 C28 104.5(3)
C28 Si1 C27 105.0(3)
C2 N1 Yb1 123.6(3)
C2 N1 C13 122.4(4)
C13 N1 Yb1 113.7(3)
C4 N2 Yb1 121.4(4)
C4 N2 C6 119.6(6)
C6 N2 Yb1 115.2(4)
C7 N3 Yb1 104.4(4)
C7 N3 C8 112.7(6)
C7 N3 C12 110.8(6)
C8 N3 Yb1 109.3(4)
C12 N3 Yb1 112.0(4)
C12 N3 C8 107.7(6)
C9 N4 Yb1 106.9(4)
C9 N4 C10 101.2(6)
C10 N4 Yb1 114.8(4)
C11 N4 Yb1 109.3(4)
C11 N4 C9 114.7(7)
C11 N4 C10 109.9(6)
N1 C2 C1 119.9(5)
N1 C2 C3 124.2(5)
C3 C2 C1 115.9(5)
C2 C3 C4 129.5(6)
N2 C4 C3 124.6(6)
N2 C4 C5 120.7(7)
C3 C4 C5 114.7(7)
N2 C6 C7 109.6(6)
N3 C7 C6 113.4(6)
C9 C8 N3 117.5(7)
C8 C9 N4 121.8(7)
N1 C13 C18 120.3(5)
C14 C13 N1 119.4(5)
C14 C13 C18 119.9(5)
C13 C14 C22 121.5(5)
C15 C14 C13 118.5(6)
C15 C14 C22 120.0(6)
C16 C15 C14 122.1(6)
C15 C16 C17 119.1(6)
C18 C17 C16 121.5(6)
C13 C18 C19 121.0(5)
C17 C18 C13 118.8(5)
C17 C18 C19 120.2(5)
C18 C19 C20 113.3(5)
C21 C19 C18 111.9(5)
C21 C19 C20 110.1(6)
C23 C22 C14 113.2(6)
C24 C22 C14 111.2(5)
C24 C22 C23 111.8(6)
Si1 C25 Yb1 118.1(3)

loop_
_geom_bond_atom_site_label_1
_geom_bond_atom_site_label_2
_geom_bond_distance
Yb1 N1 2.403(4)
Yb1 N2 2.366(5)
Yb1 N3 2.583(5)
Yb1 N4 2.571(5)
Yb1 C25 2.499(5)
Si1 C25 1.821(5)
Si1 C26 1.871(7)
Si1 C27 1.891(7)
Si1 C28 1.886(6)
N1 C2 1.324(6)
N1 C13 1.416(6)
N2 C4 1.316(8)
N2 C6 1.482(7)
N3 C7 1.438(8)
N3 C8 1.495(8)
N3 C12 1.467(7)
N4 C9 1.419(9)
N4 C10 1.451(8)
N4 C11 1.413(8)
C1 C2 1.523(7)
C2 C3 1.393(7)
C3 C4 1.407(9)
C4 C5 1.536(8)
C6 C7 1.522(9)
C8 C9 1.373(8)
C13 C14 1.412(7)
C13 C18 1.416(7)
C14 C15 1.391(8)
C14 C22 1.521(8)
C15 C16 1.370(9)
C16 C17 1.391(9)
C17 C18 1.385(7)
C18 C19 1.517(7)
C19 C20 1.521(8)
C19 C21 1.505(8)
C22 C23 1.516(8)
C22 C24 1.513(9)
